data_4038687
loop_
_publ_author_name
'Jiang, Ying'
'Yang, Yang'
'He, Qing'
'Du, Wei'
'Chen, Ying-Chun'

_publ_section_title
;
 Asymmetric Intramolecular Rauhut--Currier Reaction and Its Desymmetric
 Version via Double Thiol/Phase-Transfer Catalysis
;
_journal_name_full 'The Journal of Organic Chemistry'
_journal_paper_doi 10.1021/acs.joc.0c01293
_journal_year 2020
_chemical_absolute_configuration ad
_chemical_formula_moiety 'C35 H27 Cl O2'
_chemical_formula_sum 'C35 H27 Cl O2'
_chemical_formula_weight 515.01
_space_group_crystal_system monoclinic
_space_group_IT_number 4
_space_group_name_Hall 'P 2yb'
_space_group_name_H-M_alt 'P 1 21 1'
_atom_sites_solution_hydrogens geom
_atom_sites_solution_primary direct
_audit_creation_date 2020-01-15
_audit_creation_method
;
Olex2 1.2
(compiled 2017.08.10 svn.r3458 for OlexSys, GUI svn.r5381)
;
_cell_angle_alpha 90
_cell_angle_beta 97.290(5)
_cell_angle_gamma 90
_cell_formula_units_Z 4
_cell_length_a 13.6569(6)
_cell_length_b 11.1976(7)
_cell_length_c 17.9855(9)
_cell_measurement_reflns_used 6852
_cell_measurement_temperature 292.8(9)
_cell_measurement_theta_max 68.9420
_cell_measurement_theta_min 4.6540
_cell_volume 2728.2(3)
_computing_cell_refinement 'CrysAlisPro 1.171.39.46e (Rigaku OD, 2018)'
_computing_data_collection 'CrysAlisPro 1.171.39.46e (Rigaku OD, 2018)'
_computing_data_reduction 'CrysAlisPro 1.171.39.46e (Rigaku OD, 2018)'
_computing_molecular_graphics 'Olex2 (Dolomanov et al., 2009)'
_computing_publication_material 'Olex2 (Dolomanov et al., 2009)'
_computing_structure_refinement 'ShelXL (Sheldrick, 2015)'
_computing_structure_solution 'ShelXT (Sheldrick, 2015)'
_diffrn_ambient_environment air
_diffrn_ambient_temperature 292.8(9)
_diffrn_detector 'CCD plate'
_diffrn_detector_area_resol_mean 15.9595
_diffrn_detector_type EosS2
_diffrn_measured_fraction_theta_full 0.999
_diffrn_measured_fraction_theta_max 0.986
_diffrn_measurement_details
;
List of Runs (angles in degrees, time in seconds):

  # Type    Start    End  Width  t~exp~   \w     \q     \k     \f   Frames
--------------------------------------------------------------------------
  1  \w   -107.00  -4.00   1.00    4.64    --  -34.98 -23.00-163.56  103
  2  \w    -53.00  33.00   1.00    4.64    --  -34.98  57.00-180.00   86
  3  \w     13.00 106.00   1.00    4.64    --   34.98  38.00 120.00   93
  4  \w     16.00 103.00   1.00    4.64    --   34.98  57.00   0.00   87
  5  \w     -4.00  21.00   1.00    4.64    --   34.98  97.00 148.28   25
  6  \w     28.00  90.00   1.00    4.64    --   34.98-125.00  90.00   62
  7  \w      1.00  34.00   1.00    4.64    --   34.98 -99.00 150.00   33
  8  \w     27.00  59.00   1.00    4.64    --   34.98  38.00 -90.00   32
  9  \w     25.00  73.00   1.00    4.64    --   34.98  77.00 -90.00   48
 10  \w      1.00  38.00   1.00    4.64    --   34.98 -99.00  30.00   37
 11  \w     17.00  42.00   1.00    4.64    --   34.98  57.00 -60.00   25
 12  \w    -36.00  37.00   1.00    4.64    --   34.98 -38.00  60.00   73
 13  \w     46.00  71.00   1.00    4.64    --   34.98  38.00 -60.00   25
 14  \w     69.00 104.00   1.00    4.64    --   34.98  77.00-180.00   35
 15  \w     23.00  49.00   1.00    4.64    --   34.98  57.00 120.00   26
 16  \w     19.00  44.00   1.00    4.64    --   34.98  57.00 -90.00   25
 17  \w     62.00 101.00   1.00    4.64    --   34.98  57.00 -60.00   39
 18  \w     64.00  97.00   1.00    4.64    --   34.98  57.00-120.00   33
 19  \w     44.00  72.00   1.00    4.64    --   34.98 -99.00-180.00   28
 20  \w      1.00  37.00   1.00    4.64    --   34.98 -99.00-180.00   36
 21  \w     -4.00  21.00   1.00    4.64    --   34.98  98.00  -6.07   25
 22  \w     17.00  42.00   1.00    4.64    --   34.98  57.00-120.00   25
 23  \w     28.00  73.00   1.00    4.64    --   34.98  77.00-150.00   45
 24  \w     61.00  97.00   1.00    4.64    --   34.98  57.00 -30.00   36
 25  \w     15.00  67.00   1.00    4.64    --   34.98  77.00 150.00   52
 26  \w     87.00 112.00   1.00   18.59    --  106.90  61.00 -30.00   25
 27  \w     81.00 106.00   1.00   18.59    --  106.90  30.00-150.00   25
 28  \w    123.00 175.00   1.00   18.59    --  106.90  77.00 -90.00   52
 29  \w     83.00 109.00   1.00   18.59    --  106.90  30.00-120.00   26
 30  \w     87.00 115.00   1.00   18.59    --  106.90  61.00 -90.00   28
 31  \w     78.00 103.00   1.00   18.59    --  106.90  77.00 -90.00   25
 32  \w     78.00 103.00   1.00   18.59    --  106.90  77.00-120.00   25
 33  \w     81.00 109.00   1.00   18.59    --  106.90  30.00   0.00   28
 34  \w    110.00 168.00   1.00   18.59    --  106.90  77.00-150.00   58
 35  \w     81.00 108.00   1.00   18.59    --  106.90  30.00 -30.00   27
 36  \w     85.00 111.00   1.00   18.59    --  106.90  30.00 -90.00   26
 37  \w     78.00 104.00   1.00   18.59    --  106.90  77.00-150.00   26
 38  \w    109.00 136.00   1.00   18.59    --  106.90 -77.00 -90.00   27
 39  \w     87.00 113.00   1.00   18.59    --  106.90  45.00 -60.00   26
 40  \w     87.00 113.00   1.00   18.59    --  106.90  61.00-180.00   26
 41  \w     37.00 102.00   1.00   18.59    --  106.90 -94.00 -90.00   65
 42  \w     89.00 115.00   1.00   18.59    --  106.90  61.00-150.00   26
 43  \w     37.00 108.00   1.00   18.59    --  106.90 -94.00-180.00   71
 44  \w     87.00 118.00   1.00   18.59    --  106.90  45.00 -30.00   31
 45  \w    129.00 166.00   1.00   18.59    --  106.90  61.00 -60.00   37
 46  \w     87.00 113.00   1.00   18.59    --  106.90  61.00 -60.00   26
 47  \w     79.00 105.00   1.00   18.59    --  106.90  77.00 150.00   26
 48  \w     47.00  74.00   1.00   18.59    --  106.90 -94.00 -60.00   27
 49  \w     87.00 113.00   1.00   18.59    --  106.90  61.00-120.00   26
 50  \w     78.00 104.00   1.00   18.59    --  106.90  77.00 -60.00   26
 51  \w    113.00 176.00   1.00   18.59    --  106.90  77.00   0.00   63
 52  \w     88.00 114.00   1.00   18.59    --  106.90  45.00-150.00   26
 53  \w     87.00 113.00   1.00   18.59    --  106.90  45.00-120.00   26
 54  \w     78.00 105.00   1.00   18.59    --  106.90  77.00   0.00   27
 55  \w     82.00 107.00   1.00   18.59    --  106.90  30.00 -60.00   25
 56  \w     87.00 113.00   1.00   18.59    --  106.90  45.00 -90.00   26
 57  \w     88.00 114.00   1.00   18.59    --  106.90  45.00   0.00   26
 58  \w    117.00 175.00   1.00   18.59    --  106.90  61.00 -30.00   58
 59  \w     79.00 105.00   1.00   18.59    --  106.90  77.00 -30.00   26
 60  \w    122.00 147.00   1.00   18.59    --  106.90  77.00-120.00   25
;
_diffrn_measurement_device 'four-circle diffractometer'
_diffrn_measurement_device_type 'New Gemini, Dual, Cu at home/near, EosS2'
_diffrn_measurement_method '\w scans'
_diffrn_orient_matrix_type 'CrysAlisPro convention (1999,Acta A55,543-557)'
_diffrn_orient_matrix_UB_11 -0.1038090000
_diffrn_orient_matrix_UB_12 0.0009065000
_diffrn_orient_matrix_UB_13 -0.0449707000
_diffrn_orient_matrix_UB_21 0.0463177000
_diffrn_orient_matrix_UB_22 0.0142717000
_diffrn_orient_matrix_UB_23 -0.0732562000
_diffrn_orient_matrix_UB_31 0.0041679000
_diffrn_orient_matrix_UB_32 -0.1368460000
_diffrn_orient_matrix_UB_33 -0.0079261000
_diffrn_radiation_monochromator graphite
_diffrn_radiation_probe x-ray
_diffrn_radiation_type CuK\a
_diffrn_radiation_wavelength 1.54184
_diffrn_reflns_av_R_equivalents 0.0321
_diffrn_reflns_av_unetI/netI 0.0277
_diffrn_reflns_Laue_measured_fraction_full 0.999
_diffrn_reflns_Laue_measured_fraction_max 0.986
_diffrn_reflns_limit_h_max 16
_diffrn_reflns_limit_h_min -16
_diffrn_reflns_limit_k_max 11
_diffrn_reflns_limit_k_min -13
_diffrn_reflns_limit_l_max 20
_diffrn_reflns_limit_l_min -22
_diffrn_reflns_number 26069
_diffrn_reflns_point_group_measured_fraction_full 0.882
_diffrn_reflns_point_group_measured_fraction_max 0.860
_diffrn_reflns_theta_full 67.684
_diffrn_reflns_theta_max 71.717
_diffrn_reflns_theta_min 3.839
_diffrn_source 'fine-focus sealed X-ray tube'
_diffrn_source_type 'Enhance (Cu) X-ray Source'
_exptl_absorpt_coefficient_mu 1.468
_exptl_absorpt_correction_T_max 1.00000
_exptl_absorpt_correction_T_min 0.40769
_exptl_absorpt_correction_type multi-scan
_exptl_absorpt_process_details
;
CrysAlisPro 1.171.39.46e (Rigaku Oxford Diffraction, 2018)
Empirical absorption correction using spherical harmonics,
 implemented in SCALE3 ABSPACK scaling algorithm.
;
_exptl_crystal_colour 'clear light colourless'
_exptl_crystal_colour_lustre clear
_exptl_crystal_colour_modifier light
_exptl_crystal_colour_primary colourless
_exptl_crystal_density_diffrn 1.254
_exptl_crystal_description plate
_exptl_crystal_F_000 1080
_exptl_crystal_size_max 0.7
_exptl_crystal_size_mid 0.4
_exptl_crystal_size_min 0.1
_refine_diff_density_max 0.450
_refine_diff_density_min -0.342
_refine_diff_density_rms 0.053
_refine_ls_abs_structure_details
;
 Flack x determined using 2305 quotients [(I+)-(I-)]/[(I+)+(I-)]
 (Parsons, Flack and Wagner, Acta Cryst. B69 (2013) 249-259).
;
_refine_ls_abs_structure_Flack 0.011(12)
_refine_ls_extinction_method none
_refine_ls_goodness_of_fit_ref 1.030
_refine_ls_hydrogen_treatment constr
_refine_ls_matrix_type full
_refine_ls_number_parameters 649
_refine_ls_number_reflns 9184
_refine_ls_number_restraints 105
_refine_ls_restrained_S_all 1.059
_refine_ls_R_factor_all 0.0959
_refine_ls_R_factor_gt 0.0819
_refine_ls_shift/su_max 0.002
_refine_ls_shift/su_mean 0.000
_refine_ls_structure_factor_coef Fsqd
_refine_ls_weighting_details 'w=1/[\s^2^(Fo^2^)+(0.1767P)^2^+0.4228P] where P=(Fo^2^+2Fc^2^)/3'
_refine_ls_weighting_scheme calc
_refine_ls_wR_factor_gt 0.2432
_refine_ls_wR_factor_ref 0.2689
_reflns_Friedel_coverage 0.655
_reflns_Friedel_fraction_full 0.751
_reflns_Friedel_fraction_max 0.719
_reflns_number_gt 7170
_reflns_number_total 9184
_reflns_threshold_expression 'I > 2\s(I)'
_cod_data_source_file jo0c01293_si_003.cif
_cod_data_source_block 15
_cod_original_cell_volume 2728.2(2)
_cod_database_code 4038687
_shelx_shelxl_version_number 2018/1
_shelx_space_group_comment
;
The symmetry employed for this shelxl refinement is uniquely defined
by the following loop, which should always be used as a source of
symmetry information in preference to the above space-group names.
They are only intended as comments.
;
_reflns_odcompleteness_completeness 99.94
_reflns_odcompleteness_iscentric 1
_reflns_odcompleteness_theta 66.97
_olex2_refinement_description
;
1. Fixed Uiso
 At 1.2 times of:
  All C(H) groups, All C(H,H) groups
2. Restrained distances
 C013-C023 = C023-C01R = C01R-C022 = C022-C021 = C021-C00V
 1.39 with sigma of 0.0001
 C013-C020 = C020-C01Z = C01Z-C00P = C00P-C01N = C01N-C00V
 1.39 with sigma of 0.0001
 C00Z-C01W = C01W-C01Y = C01Y-C01U = C01U-C024 = C024-C01E
 1.39 with sigma of 0.0001
 C00Z-C01D = C01D-C00Y = C00Y-C01F = C01F-C01X = C01X-C01E
 1.39 with sigma of 0.0001
 C013-C022 = C023-C021 = C01R-C00V
 2.78 with sigma of 0.02
 C013-C00P = C020-C01N = C01Z-C00V
 2.78 with sigma of 0.02
 C00Z-C01U = C01W-C024 = C01Y-C01E
 2.78 with sigma of 0.02
 C00Z-C01F = C01D-C01X = C00Y-C01E
 2.78 with sigma of 0.02
3. Uiso/Uaniso restraints and constraints
C020 \\sim C013 \\sim C01Z: within 2A with sigma of 0.005 and sigma for
terminal atoms of 0.01
C022 \\sim C01R \\sim C021: within 2A with sigma of 0.005 and sigma for
terminal atoms of 0.01
C023 \\sim C01R \\sim C021: within 2A with sigma of 0.005 and sigma for
terminal atoms of 0.01
C00Z \\sim C01E: within 2A with sigma of 0.005 and sigma for terminal atoms of
0.01
C01F \\sim C01X: within 2A with sigma of 0.005 and sigma for terminal atoms of
0.01
C00V \\sim C013: within 2A with sigma of 0.005 and sigma for terminal atoms of
0.01
C01E \\sim C024: within 2A with sigma of 0.005 and sigma for terminal atoms of
0.01
C013 \\sim C023: within 2A with sigma of 0.005 and sigma for terminal atoms of
0.01
Uanis(C023) \\sim Ueq: with sigma of 0.01 and sigma for terminal atoms of 0.02
Uanis(C024) \\sim Ueq: with sigma of 0.02 and sigma for terminal atoms of 0.04
4.a Ternary CH refined with riding coordinates:
 C009(H009), C00C(H00C), C00D(H00D), C00F(H00F), C00Q(H00Q), C00R(H00R),
 C00S(H00S), C01B(H01B)
4.b Secondary CH2 refined with riding coordinates:
 C00O(H00A,H00B), C00W(H00E,H00G), C010(H01L,H01M), C017(H01N,H01P), C01H(H01A,
 H01E), C01L(H01H,H01J)
4.c Aromatic/amide H refined with riding coordinates:
 C00L(H00L), C00M(H00M), C011(H011), C012(H012), C015(H015), C016(H016),
 C019(H019), C01C(H01C), C01T(H01T), C01I(H01I), C00T(H00T), C01D(H01D),
 C01F(H01F), C01G(H01G), C01J(H01Q), C01K(H01K), C01N(H01R), C01O(H01O),
 C01R(H01S), C022(H022), C021(H021), C023(H023), C01S(H01V), C01U(H01U),
 C01V(H01Z), C00K(H00K), C018(H018), C01P(H01), C01W(H01W), C01X(H01X),
 C01Y(H01Y), C01Z(H0AA), C020(H020), C024(H024)
4.d Fitted hexagon refined as free rotating group:
 C01C(C01T,C01I,C00I,C01A,C00T), C01R(C022,C021,C00V,C013,C023), C01V(C00J,
 C004,C00K,C018,C01P)
;
_olex2_date_sample_data_collection 2020-01-14
_olex2_submission_special_instructions 'No special instructions were received'
_oxdiff_exptl_absorpt_empirical_details
;
Empirical correction (ABSPACK) includes:
- Absorption correction using spherical harmonics
- Frame scaling
- Detector area scaling
;
_oxdiff_exptl_absorpt_empirical_full_max 2.424
_oxdiff_exptl_absorpt_empirical_full_min 0.567

loop_
_space_group_symop_operation_xyz
'x, y, z'
'-x, y+1/2, -z'

loop_
_atom_site_label
_atom_site_type_symbol
_atom_site_fract_x
_atom_site_fract_y
_atom_site_fract_z
_atom_site_U_iso_or_equiv
_atom_site_adp_type
_atom_site_occupancy
_atom_site_site_symmetry_order
_atom_site_calc_flag
_atom_site_refinement_flags_posn
_atom_site_refinement_flags_adp
_atom_site_refinement_flags_occupancy
_atom_site_disorder_assembly
_atom_site_disorder_group
Cl01 Cl 1.40395(13) 0.4696(5) 0.38225(17) 0.1396(10) Uani 1 1 d . . . . .
Cl02 Cl 0.50410(18) 0.5517(6) 0.1813(2) 0.200(2) Uani 1 1 d . . . . .
O003 O -0.2194(4) 0.9139(7) 0.1171(4) 0.123(2) Uani 1 1 d . . . . .
C005 C 0.0278(5) 0.9906(7) 0.1445(3) 0.0791(16) Uani 1 1 d . . . . .
O006 O 0.6860(4) 0.0800(8) 0.3348(5) 0.131(2) Uani 1 1 d . . . . .
C007 C 0.9332(4) 0.0025(7) 0.3409(3) 0.0703(14) Uani 1 1 d . . . . .
C008 C -0.0683(6) 1.0252(7) 0.1353(3) 0.0827(17) Uani 1 1 d . . . . .
C009 C 0.8382(4) 0.1843(7) 0.3176(3) 0.0750(14) Uani 1 1 d . . . . .
H009 H 0.830578 0.201067 0.263711 0.090 Uiso 1 1 calc R . . . .
C00A C 0.8346(5) -0.0290(8) 0.3360(3) 0.0789(16) Uani 1 1 d . . . . .
C00B C -0.1311(5) 0.9193(8) 0.1338(4) 0.0870(18) Uani 1 1 d . . . . .
C00C C -0.0929(4) 0.6948(7) 0.1195(3) 0.0740(14) Uani 1 1 d . . . . .
H00C H -0.118150 0.709265 0.066858 0.089 Uiso 1 1 calc R . . . .
C00D C 0.9445(4) 0.1375(7) 0.3398(3) 0.0666(13) Uani 1 1 d . . . . .
H00D H 0.987228 0.161559 0.302601 0.080 Uiso 1 1 calc R . . . .
O00E O -0.1865(6) 0.4237(8) 0.1403(5) 0.136(2) Uani 1 1 d . . . . .
C00F C -0.0655(4) 0.8115(7) 0.1568(3) 0.0744(14) Uani 1 1 d . . . . .
H00F H -0.066887 0.799682 0.210662 0.089 Uiso 1 1 calc R . . . .
C00G C 0.1832(4) 0.6309(7) 0.1056(3) 0.0749(14) Uani 1 1 d . . . . .
O00H O 0.7033(5) 0.5712(8) 0.3193(5) 0.134(2) Uani 1 1 d . . . . .
C00L C 1.2203(5) 0.3979(8) 0.3308(4) 0.0896(18) Uani 1 1 d . . . . .
H00L H 1.242692 0.395977 0.284064 0.108 Uiso 1 1 calc R . . . .
C00M C -0.0229(9) 1.2300(8) 0.1291(4) 0.111(3) Uani 1 1 d . . . . .
H00M H -0.040062 1.310198 0.123435 0.134 Uiso 1 1 calc R . . . .
C00N C 0.7735(4) 0.0768(8) 0.3294(3) 0.0828(16) Uani 1 1 d . . . . .
C00O C 0.9837(4) 0.1867(7) 0.4172(3) 0.0706(13) Uani 1 1 d . . . . .
H00A H 1.049139 0.154436 0.432350 0.085 Uiso 1 1 calc R . . . .
H00B H 0.941208 0.160024 0.453178 0.085 Uiso 1 1 calc R . . . .
C00P C -0.2932(4) 0.5302(2) 0.0540(3) 0.114(3) Uani 1 1 d D . . . .
C00Q C 0.0396(4) 0.8575(7) 0.1471(3) 0.0723(14) Uani 1 1 d . . . . .
H00Q H 0.086738 0.834307 0.190343 0.087 Uiso 1 1 calc R . . . .
C00R C 0.0779(4) 0.6691(7) 0.0784(3) 0.0751(14) Uani 1 1 d . . . . .
H00R H 0.062482 0.640122 0.026860 0.090 Uiso 1 1 calc R . . . .
C00S C 0.9892(4) 0.3244(7) 0.4189(3) 0.0687(13) Uani 1 1 d . . . . .
H00S H 0.978728 0.349177 0.469532 0.082 Uiso 1 1 calc R . . . .
C00U C 1.0903(4) 0.3683(6) 0.4066(3) 0.0641(11) Uani 1 1 d . . . . .
C00W C 0.0715(5) 0.8067(7) 0.0753(3) 0.0785(15) Uani 1 1 d . . . . .
H00E H 0.135399 0.839272 0.068029 0.094 Uiso 1 1 calc R . . . .
H00G H 0.024420 0.830544 0.032855 0.094 Uiso 1 1 calc R . . . .
C00X C 0.6952(4) 0.4732(10) 0.3507(5) 0.098(2) Uani 1 1 d . . . . .
C00Y C 0.6621(4) 0.4758(2) 0.4257(3) 0.123(3) Uani 1 1 d D . . . .
C00Z C 0.5909(4) 0.3888(4) 0.5257(2) 0.157(4) Uani 1 1 d D U . . .
C010 C -0.1741(5) 0.6330(8) 0.1583(4) 0.0862(17) Uani 1 1 d . . . . .
H01L H -0.146621 0.611601 0.208987 0.103 Uiso 1 1 calc R . . . .
H01M H -0.227044 0.689597 0.161868 0.103 Uiso 1 1 calc R . . . .
C011 C 0.8083(6) -0.1510(9) 0.3410(4) 0.094(2) Uani 1 1 d . . . . .
H011 H 0.742163 -0.172881 0.336953 0.113 Uiso 1 1 calc R . . . .
C012 C 0.2430(5) 0.5857(9) 0.0565(4) 0.096(2) Uani 1 1 d . . . . .
H012 H 0.216704 0.570697 0.007120 0.115 Uiso 1 1 calc R . . . .
C014 C 1.2823(4) 0.4312(8) 0.3920(4) 0.0880(18) Uani 1 1 d . . . . .
C015 C 0.2242(6) 0.6461(9) 0.1789(4) 0.096(2) Uani 1 1 d . . . . .
H015 H 0.184703 0.673744 0.213668 0.116 Uiso 1 1 calc R . . . .
C016 C 0.8777(7) -0.2337(8) 0.3515(4) 0.100(2) Uani 1 1 d . . . . .
H016 H 0.859390 -0.313333 0.354849 0.120 Uiso 1 1 calc R . . . .
C017 C 0.0000(5) 0.6160(7) 0.1235(4) 0.0819(15) Uani 1 1 d . . . . .
H01N H 0.028334 0.607197 0.175438 0.098 Uiso 1 1 calc R . . . .
H01P H -0.018540 0.537244 0.104124 0.098 Uiso 1 1 calc R . . . .
C019 C 0.3422(6) 0.5620(10) 0.0793(6) 0.117(3) Uani 1 1 d . . . . .
H019 H 0.382234 0.534170 0.044904 0.140 Uiso 1 1 calc R . . . .
C01B C 0.8135(4) 0.2980(8) 0.3568(3) 0.0760(15) Uani 1 1 d . . . . .
H01B H 0.798413 0.277155 0.406994 0.091 Uiso 1 1 calc R . . . .
C01C C 1.1527(4) -0.2627(6) 0.3704(3) 0.126(4) Uani 1 1 d . . . . .
H01C H 1.200662 -0.322098 0.377176 0.152 Uiso 1 1 calc R . . . .
C01T C 1.1803(3) -0.1443(7) 0.3625(3) 0.108(2) Uani 1 1 d G . . . .
H01T H 1.246655 -0.124518 0.364082 0.129 Uiso 1 1 calc R . . . .
C01I C 1.1087(3) -0.0556(5) 0.3524(3) 0.0895(18) Uani 1 1 d G . . . .
H01I H 1.127119 0.023599 0.347157 0.107 Uiso 1 1 calc R . . . .
C00I C 1.0095(3) -0.0852(5) 0.3501(2) 0.0789(16) Uani 1 1 d G . . . .
C01A C 0.9819(4) -0.2036(6) 0.3580(2) 0.092(2) Uani 1 1 d G . . . .
C00T C 1.0536(5) -0.2924(5) 0.3681(3) 0.111(3) Uani 1 1 d G . . . .
H00T H 1.035130 -0.371562 0.373345 0.134 Uiso 1 1 calc R . . . .
C01D C 0.6266(4) 0.3738(4) 0.45734(19) 0.144(5) Uani 1 1 d D . . . .
H01D H 0.626788 0.299724 0.434017 0.173 Uiso 1 1 calc R . . . .
C01E C 0.5935(4) 0.4967(4) 0.5649(2) 0.166(4) Uani 1 1 d D U . . .
C01F C 0.6658(5) 0.5837(3) 0.4642(2) 0.168(4) Uani 1 1 d D U . . .
H01F H 0.691294 0.650249 0.442351 0.202 Uiso 1 1 calc R . . . .
C01G C 1.1244(5) 0.3670(8) 0.3375(3) 0.0853(18) Uani 1 1 d . . . . .
H01G H 1.082105 0.345077 0.295029 0.102 Uiso 1 1 calc R . . . .
C01H C 0.7232(5) 0.3651(9) 0.3150(4) 0.094(2) Uani 1 1 d . . . . .
H01A H 0.737629 0.385042 0.265069 0.112 Uiso 1 1 calc R . . . .
H01E H 0.667081 0.311287 0.309573 0.112 Uiso 1 1 calc R . . . .
C01J C -0.0947(7) 1.1470(9) 0.1280(4) 0.100(2) Uani 1 1 d . . . . .
H01Q H -0.160773 1.169669 0.122491 0.120 Uiso 1 1 calc R . . . .
C01K C 1.1540(5) 0.4070(8) 0.4665(3) 0.0825(16) Uani 1 1 d . . . . .
H01K H 1.131913 0.411678 0.513258 0.099 Uiso 1 1 calc R . . . .
C01L C 0.9041(4) 0.3777(7) 0.3650(4) 0.0778(15) Uani 1 1 d . . . . .
H01H H 0.886825 0.455279 0.383514 0.093 Uiso 1 1 calc R . . . .
H01J H 0.925831 0.389241 0.316195 0.093 Uiso 1 1 calc R . . . .
C01M C -0.2168(6) 0.5225(9) 0.1189(5) 0.097(2) Uani 1 1 d . . . . .
C01N C -0.3420(3) 0.6340(3) 0.0283(2) 0.142(5) Uani 1 1 d D . . . .
H01R H -0.324857 0.708298 0.049034 0.171 Uiso 1 1 calc R . . . .
C01O C 1.2499(5) 0.4395(9) 0.4600(4) 0.102(2) Uani 1 1 d . . . . .
H01O H 1.291651 0.466520 0.501528 0.123 Uiso 1 1 calc R . . . .
C01Q C 0.3804(5) 0.5793(10) 0.1515(6) 0.115(3) Uani 1 1 d . . . . .
C01R C -0.5744(3) 0.6006(4) -0.1447(2) 0.183(3) Uani 1 1 d D U . . .
H01S H -0.626744 0.593964 -0.182934 0.219 Uiso 1 1 calc R . . . .
C022 C -0.5473(4) 0.7120(3) -0.1147(3) 0.183(4) Uani 1 1 d DG U . . .
H022 H -0.581508 0.779865 -0.132942 0.220 Uiso 1 1 calc R . . . .
C021 C -0.4691(4) 0.7218(5) -0.0575(3) 0.183(4) Uani 1 1 d DG U . . .
H021 H -0.450955 0.796358 -0.037510 0.219 Uiso 1 1 calc R . . . .
C00V C -0.4180(3) 0.6203(6) -0.0303(3) 0.158(3) Uani 1 1 d DG U . . .
C013 C -0.4451(4) 0.5090(5) -0.0603(3) 0.162(3) Uani 1 1 d DG U . . .
C023 C -0.5233(4) 0.4991(3) -0.1175(3) 0.182(3) Uani 1 1 d DG U . . .
H023 H -0.541424 0.424554 -0.137492 0.218 Uiso 1 1 calc R . . . .
C01S C 0.3228(6) 0.6213(10) 0.2024(5) 0.111(3) Uani 1 1 d . . . . .
H01V H 0.349243 0.633198 0.252140 0.133 Uiso 1 1 calc R . . . .
C01U C 0.5177(6) 0.4191(2) 0.6657(3) 0.214(10) Uani 1 1 d D . . . .
H01U H 0.491109 0.426995 0.710593 0.257 Uiso 1 1 calc R . . . .
C01V C 0.1500(6) 1.2856(6) 0.1406(3) 0.133(4) Uani 1 1 d . . . . .
H01Z H 0.131655 1.365075 0.133250 0.159 Uiso 1 1 calc R . . . .
C00J C 0.0782(4) 1.1973(6) 0.1386(3) 0.098(2) Uani 1 1 d G . . . .
C004 C 0.1056(4) 1.0785(6) 0.1496(2) 0.0860(18) Uani 1 1 d G . . . .
C00K C 0.2050(4) 1.0478(6) 0.1625(3) 0.102(2) Uani 1 1 d G . . . .
H00K H 0.223343 0.968320 0.169843 0.122 Uiso 1 1 calc R . . . .
C018 C 0.2768(3) 1.1361(8) 0.1645(3) 0.128(3) Uani 1 1 d G . . . .
H018 H 0.343302 1.115597 0.173161 0.153 Uiso 1 1 calc R . . . .
C01P C 0.2494(5) 1.2549(7) 0.1535(4) 0.139(4) Uani 1 1 d G . . . .
H01 H 0.297459 1.313974 0.154865 0.167 Uiso 1 1 calc R . . . .
C01W C 0.5506(4) 0.2927(4) 0.5602(2) 0.168(6) Uani 1 1 d D . . . .
H01W H 0.546313 0.217978 0.537411 0.201 Uiso 1 1 calc R . . . .
C01X C 0.6332(5) 0.5966(4) 0.5339(2) 0.179(4) Uani 1 1 d D U . . .
H01X H 0.637774 0.669468 0.558899 0.214 Uiso 1 1 calc R . . . .
C01Y C 0.5168(5) 0.3097(3) 0.6291(2) 0.185(7) Uani 1 1 d D . . . .
H01Y H 0.492004 0.243899 0.652140 0.222 Uiso 1 1 calc R . . . .
C01Z C -0.3196(4) 0.4224(3) 0.0186(3) 0.164(4) Uani 1 1 d D U . . .
H0AA H -0.283023 0.355735 0.035987 0.197 Uiso 1 1 calc R . . . .
C020 C -0.3947(3) 0.4037(4) -0.0399(3) 0.171(3) Uani 1 1 d D U . . .
H020 H -0.409396 0.330130 -0.062632 0.205 Uiso 1 1 calc R . . . .
C024 C 0.5595(4) 0.5164(4) 0.6335(2) 0.187(4) Uani 1 1 d D U . . .
H024 H 0.564468 0.590763 0.656647 0.225 Uiso 1 1 calc R . . . .

loop_
_atom_site_aniso_label
_atom_site_aniso_U_11
_atom_site_aniso_U_22
_atom_site_aniso_U_33
_atom_site_aniso_U_23
_atom_site_aniso_U_13
_atom_site_aniso_U_12
Cl01 0.0629(8) 0.172(3) 0.180(2) 0.0396(19) 0.0000(10) -0.0097(11)
Cl02 0.0804(12) 0.306(6) 0.217(3) 0.096(4) 0.0312(16) 0.028(2)
O003 0.094(3) 0.116(5) 0.158(5) 0.020(4) 0.012(3) 0.026(3)
C005 0.114(4) 0.068(4) 0.058(3) 0.008(2) 0.023(3) 0.005(3)
O006 0.079(3) 0.125(5) 0.190(6) 0.002(5) 0.016(3) -0.029(3)
C007 0.089(3) 0.063(4) 0.056(2) 0.002(2) 0.000(2) -0.011(3)
C008 0.115(5) 0.072(4) 0.062(3) 0.007(3) 0.019(3) 0.018(3)
C009 0.077(3) 0.084(4) 0.063(3) 0.008(3) 0.004(2) -0.010(3)
C00A 0.096(4) 0.081(4) 0.060(3) 0.002(3) 0.010(2) -0.022(3)
C00B 0.090(4) 0.091(5) 0.082(3) 0.012(3) 0.016(3) 0.026(4)
C00C 0.077(3) 0.080(4) 0.065(3) 0.010(3) 0.011(2) 0.008(3)
C00D 0.074(3) 0.061(3) 0.064(3) 0.009(2) 0.004(2) -0.014(2)
O00E 0.132(5) 0.100(5) 0.178(6) 0.006(5) 0.029(4) 0.003(4)
C00F 0.088(3) 0.077(4) 0.060(2) 0.011(3) 0.015(2) 0.010(3)
C00G 0.086(3) 0.053(3) 0.088(3) 0.012(3) 0.022(3) 0.005(3)
O00H 0.103(4) 0.118(5) 0.179(6) 0.029(5) 0.011(4) 0.002(4)
C00L 0.080(3) 0.101(5) 0.089(4) -0.008(3) 0.019(3) -0.013(3)
C00M 0.204(10) 0.061(5) 0.075(4) 0.003(3) 0.038(5) 0.025(6)
C00N 0.074(3) 0.091(5) 0.081(3) -0.003(3) 0.001(2) -0.021(3)
C00O 0.074(3) 0.072(4) 0.065(3) 0.006(2) 0.005(2) -0.006(3)
C00P 0.096(5) 0.162(9) 0.089(4) -0.018(5) 0.032(4) -0.043(5)
C00Q 0.091(3) 0.063(4) 0.063(3) 0.008(2) 0.008(2) 0.007(3)
C00R 0.087(3) 0.072(4) 0.068(3) 0.001(2) 0.017(2) 0.007(3)
C00S 0.074(3) 0.069(4) 0.063(2) 0.003(2) 0.008(2) -0.001(2)
C00U 0.073(3) 0.048(3) 0.070(3) -0.003(2) 0.004(2) 0.000(2)
C00W 0.095(4) 0.074(4) 0.070(3) 0.014(3) 0.025(3) 0.013(3)
C00X 0.058(3) 0.114(6) 0.121(5) 0.012(5) 0.009(3) 0.005(3)
C00Y 0.068(3) 0.165(10) 0.131(7) 0.014(7) -0.003(4) 0.029(5)
C00Z 0.077(4) 0.252(12) 0.139(7) 0.032(7) 0.006(4) 0.050(6)
C010 0.083(3) 0.091(5) 0.086(4) 0.010(3) 0.014(3) -0.001(3)
C011 0.109(5) 0.093(6) 0.081(4) -0.006(3) 0.014(3) -0.041(4)
C012 0.100(4) 0.100(5) 0.092(4) 0.004(4) 0.029(3) 0.004(4)
C014 0.063(3) 0.080(5) 0.119(5) 0.014(4) 0.005(3) 0.005(3)
C015 0.098(4) 0.104(6) 0.089(4) 0.006(4) 0.017(3) 0.017(4)
C016 0.152(7) 0.066(4) 0.083(4) -0.007(3) 0.017(4) -0.033(5)
C017 0.089(3) 0.069(4) 0.090(4) 0.006(3) 0.018(3) 0.001(3)
C019 0.100(5) 0.129(8) 0.131(7) 0.031(6) 0.052(5) 0.025(5)
C01B 0.068(3) 0.086(4) 0.074(3) 0.014(3) 0.010(2) -0.006(3)
C01C 0.184(10) 0.092(7) 0.095(5) -0.004(4) -0.012(5) 0.045(7)
C01T 0.106(5) 0.091(6) 0.117(5) -0.007(5) -0.018(4) 0.013(4)
C01I 0.098(4) 0.079(5) 0.087(4) -0.006(3) -0.007(3) 0.006(3)
C00I 0.115(4) 0.062(4) 0.056(2) -0.001(2) -0.004(2) -0.008(3)
C01A 0.154(6) 0.059(4) 0.061(3) 0.001(2) 0.009(3) -0.009(4)
C00T 0.183(9) 0.065(4) 0.083(4) -0.003(3) 0.000(5) 0.006(6)
C01D 0.060(3) 0.250(14) 0.124(6) 0.051(8) 0.011(4) 0.026(5)
C01E 0.098(4) 0.253(11) 0.146(7) 0.024(6) 0.014(4) 0.058(6)
C01F 0.135(7) 0.189(10) 0.178(9) -0.035(8) 0.011(6) 0.063(7)
C01G 0.086(3) 0.101(5) 0.069(3) -0.014(3) 0.010(2) -0.021(3)
C01H 0.071(3) 0.110(6) 0.099(4) 0.018(4) 0.006(3) -0.010(3)
C01J 0.146(6) 0.080(5) 0.076(4) 0.010(3) 0.024(4) 0.040(5)
C01K 0.088(4) 0.091(5) 0.066(3) 0.005(3) 0.000(2) -0.013(3)
C01L 0.071(3) 0.066(4) 0.096(4) 0.009(3) 0.010(3) -0.002(3)
C01M 0.086(4) 0.100(6) 0.108(5) -0.004(4) 0.031(4) -0.011(4)
C01N 0.082(4) 0.252(15) 0.095(5) 0.014(7) 0.023(4) -0.023(6)
C01O 0.090(4) 0.120(7) 0.089(4) 0.011(4) -0.021(3) -0.024(4)
C01Q 0.080(4) 0.129(8) 0.141(7) 0.048(6) 0.029(4) 0.010(4)
C01R 0.131(5) 0.286(9) 0.135(5) -0.010(6) 0.027(5) -0.007(6)
C022 0.125(5) 0.295(10) 0.129(5) -0.022(6) 0.012(4) 0.009(7)
C021 0.122(6) 0.296(11) 0.131(6) -0.022(7) 0.017(5) 0.016(7)
C00V 0.113(5) 0.254(9) 0.116(5) -0.002(6) 0.049(4) -0.036(6)
C013 0.120(4) 0.254(8) 0.119(4) -0.015(5) 0.043(4) -0.055(5)
C023 0.142(5) 0.269(8) 0.139(5) -0.011(5) 0.039(4) -0.030(5)
C01S 0.099(5) 0.132(7) 0.100(5) 0.024(5) 0.002(4) 0.013(5)
C01U 0.154(11) 0.36(3) 0.134(10) 0.027(14) 0.055(8) 0.084(15)
C01V 0.224(12) 0.080(6) 0.108(6) -0.007(4) 0.073(7) -0.024(7)
C00J 0.156(7) 0.072(5) 0.072(3) -0.007(3) 0.042(4) -0.013(5)
C004 0.134(5) 0.060(4) 0.069(3) 0.000(3) 0.034(3) -0.006(4)
C00K 0.121(6) 0.090(5) 0.103(5) -0.012(4) 0.043(4) -0.025(4)
C018 0.158(8) 0.111(7) 0.128(7) -0.035(6) 0.072(6) -0.032(6)
C01P 0.200(11) 0.107(8) 0.126(7) -0.030(6) 0.081(8) -0.054(8)
C01W 0.101(6) 0.284(19) 0.121(7) 0.026(9) 0.023(5) 0.031(8)
C01X 0.149(7) 0.196(10) 0.187(9) -0.031(9) 0.006(7) 0.053(8)
C01Y 0.112(7) 0.32(2) 0.130(9) 0.009(11) 0.036(6) 0.039(10)
C01Z 0.136(6) 0.238(9) 0.126(6) -0.019(6) 0.041(5) -0.086(6)
C020 0.142(5) 0.247(9) 0.131(5) -0.021(6) 0.043(4) -0.072(5)
C024 0.127(6) 0.263(11) 0.171(8) 0.013(8) 0.014(6) 0.055(7)

loop_
_atom_type_symbol
_atom_type_description
_atom_type_scat_dispersion_real
_atom_type_scat_dispersion_imag
_atom_type_scat_source
C C 0.0181 0.0091 'International Tables Vol C Tables 4.2.6.8 and 6.1.1.4'
H H 0.0000 0.0000 'International Tables Vol C Tables 4.2.6.8 and 6.1.1.4'
Cl Cl 0.3639 0.7018 'International Tables Vol C Tables 4.2.6.8 and 6.1.1.4'
O O 0.0492 0.0322 'International Tables Vol C Tables 4.2.6.8 and 6.1.1.4'

loop_
_geom_angle_atom_site_label_1
_geom_angle_atom_site_label_2
_geom_angle_atom_site_label_3
_geom_angle
_geom_angle_site_symmetry_1
_geom_angle_site_symmetry_3
_geom_angle_publ_flag
C008 C005 C00Q 112.7(6) . . ?
C008 C005 C004 120.4(6) . . ?
C004 C005 C00Q 126.9(6) . . ?
C00A C007 C00D 110.6(6) . . ?
C00A C007 C00I 121.5(6) . . ?
C00I C007 C00D 127.8(5) . . ?
C005 C008 C00B 109.1(6) . . ?
C005 C008 C01J 121.2(8) . . ?
C01J C008 C00B 129.7(7) . . ?
C00D C009 H009 107.3 . . ?
C00N C009 H009 107.3 . . ?
C00N C009 C00D 103.8(5) . . ?
C01B C009 H009 107.3 . . ?
C01B C009 C00D 115.0(5) . . ?
C01B C009 C00N 115.6(5) . . ?
C007 C00A C00N 110.1(6) . . ?
C007 C00A C011 119.5(7) . . ?
C011 C00A C00N 130.3(7) . . ?
O003 C00B C008 127.7(7) . . ?
O003 C00B C00F 124.1(8) . . ?
C008 C00B C00F 108.2(6) . . ?
C00F C00C H00C 109.0 . . ?
C00F C00C C010 110.0(5) . . ?
C00F C00C C017 108.8(5) . . ?
C010 C00C H00C 109.0 . . ?
C017 C00C H00C 109.0 . . ?
C017 C00C C010 110.9(5) . . ?
C007 C00D C009 104.3(5) . . ?
C007 C00D H00D 110.6 . . ?
C007 C00D C00O 111.8(4) . . ?
C009 C00D H00D 110.6 . . ?
C00O C00D C009 108.8(5) . . ?
C00O C00D H00D 110.6 . . ?
C00B C00F H00F 106.9 . . ?
C00B C00F C00Q 103.0(5) . . ?
C00C C00F C00B 117.6(5) . . ?
C00C C00F H00F 106.9 . . ?
C00C C00F C00Q 114.9(5) . . ?
C00Q C00F H00F 106.9 . . ?
C012 C00G C00R 120.8(6) . . ?
C012 C00G C015 117.3(6) . . ?
C015 C00G C00R 121.8(6) . . ?
C014 C00L H00L 119.9 . . ?
C014 C00L C01G 120.2(6) . . ?
C01G C00L H00L 119.9 . . ?
C01J C00M H00M 119.4 . . ?
C01J C00M C00J 121.2(7) . . ?
C00J C00M H00M 119.4 . . ?
O006 C00N C009 125.7(8) . . ?
O006 C00N C00A 125.6(7) . . ?
C00A C00N C009 108.7(5) . . ?
C00D C00O H00A 109.0 . . ?
C00D C00O H00B 109.0 . . ?
C00D C00O C00S 112.8(4) . . ?
H00A C00O H00B 107.8 . . ?
C00S C00O H00A 109.0 . . ?
C00S C00O H00B 109.0 . . ?
C01N C00P C01M 125.3(5) . . ?
C01N C00P C01Z 119.2(5) . . ?
C01Z C00P C01M 115.5(5) . . ?
C005 C00Q C00F 103.6(5) . . ?
C005 C00Q H00Q 110.2 . . ?
C005 C00Q C00W 112.7(5) . . ?
C00F C00Q H00Q 110.2 . . ?
C00W C00Q C00F 109.8(5) . . ?
C00W C00Q H00Q 110.2 . . ?
C00G C00R H00R 106.9 . . ?
C00G C00R C00W 109.9(5) . . ?
C00G C00R C017 114.3(5) . . ?
C00W C00R H00R 106.9 . . ?
C017 C00R H00R 106.9 . . ?
C017 C00R C00W 111.5(5) . . ?
C00O C00S H00S 106.8 . . ?
C00U C00S C00O 111.4(5) . . ?
C00U C00S H00S 106.8 . . ?
C00U C00S C01L 114.5(5) . . ?
C01L C00S C00O 110.2(5) . . ?
C01L C00S H00S 106.8 . . ?
C01G C00U C00S 123.3(5) . . ?
C01K C00U C00S 119.4(5) . . ?
C01K C00U C01G 117.3(5) . . ?
C00Q C00W C00R 111.2(5) . . ?
C00Q C00W H00E 109.4 . . ?
C00Q C00W H00G 109.4 . . ?
C00R C00W H00E 109.4 . . ?
C00R C00W H00G 109.4 . . ?
H00E C00W H00G 108.0 . . ?
O00H C00X C00Y 116.9(9) . . ?
O00H C00X C01H 119.5(8) . . ?
C01H C00X C00Y 123.5(8) . . ?
C01D C00Y C00X 121.3(5) . . ?
C01D C00Y C01F 120.2(5) . . ?
C01F C00Y C00X 118.4(5) . . ?
C01D C00Z C01E 124.1(4) . . ?
C01W C00Z C01D 120.3(4) . . ?
C01W C00Z C01E 115.6(3) . . ?
C00C C010 H01L 108.7 . . ?
C00C C010 H01M 108.7 . . ?
H01L C010 H01M 107.6 . . ?
C01M C010 C00C 114.3(6) . . ?
C01M C010 H01L 108.7 . . ?
C01M C010 H01M 108.7 . . ?
C00A C011 H011 120.0 . . ?
C016 C011 C00A 120.1(7) . . ?
C016 C011 H011 120.0 . . ?
C00G C012 H012 119.4 . . ?
C00G C012 C019 121.1(8) . . ?
C019 C012 H012 119.4 . . ?
C00L C014 Cl01 119.4(6) . . ?
C00L C014 C01O 120.8(6) . . ?
C01O C014 Cl01 119.8(6) . . ?
C00G C015 H015 119.0 . . ?
C00G C015 C01S 122.0(7) . . ?
C01S C015 H015 119.0 . . ?
C011 C016 H016 119.1 . . ?
C011 C016 C01A 121.8(6) . . ?
C01A C016 H016 119.1 . . ?
C00C C017 H01N 109.2 . . ?
C00C C017 H01P 109.2 . . ?
C00R C017 C00C 112.1(5) . . ?
C00R C017 H01N 109.2 . . ?
C00R C017 H01P 109.2 . . ?
H01N C017 H01P 107.9 . . ?
C012 C019 H019 120.0 . . ?
C01Q C019 C012 120.0(8) . . ?
C01Q C019 H019 120.0 . . ?
C009 C01B H01B 108.3 . . ?
C009 C01B C01H 113.1(5) . . ?
C009 C01B C01L 108.2(5) . . ?
C01H C01B H01B 108.3 . . ?
C01L C01B H01B 108.3 . . ?
C01L C01B C01H 110.5(5) . . ?
C01T C01C H01C 120.0 . . ?
C01T C01C C00T 120.0 . . ?
C00T C01C H01C 120.0 . . ?
C01C C01T H01T 120.0 . . ?
C01C C01T C01I 120.0 . . ?
C01I C01T H01T 120.0 . . ?
C01T C01I H01I 120.0 . . ?
C00I C01I C01T 120.0 . . ?
C00I C01I H01I 120.0 . . ?
C01I C00I C007 122.3(4) . . ?
C01A C00I C007 117.7(4) . . ?
C01A C00I C01I 120.0 . . ?
C00I C01A C016 119.2(5) . . ?
C00T C01A C016 120.7(5) . . ?
C00T C01A C00I 120.0 . . ?
C01C C00T H00T 120.0 . . ?
C01A C00T C01C 120.0 . . ?
C01A C00T H00T 120.0 . . ?
C00Y C01D C00Z 116.3(4) . . ?
C00Y C01D H01D 121.9 . . ?
C00Z C01D H01D 121.9 . . ?
C01X C01E C00Z 118.7(3) . . ?
C01X C01E C024 114.8(4) . . ?
C024 C01E C00Z 126.5(4) . . ?
C00Y C01F H01F 118.5 . . ?
C01X C01F C00Y 122.9(5) . . ?
C01X C01F H01F 118.5 . . ?
C00L C01G C00U 120.7(6) . . ?
C00L C01G H01G 119.7 . . ?
C00U C01G H01G 119.7 . . ?
C00X C01H C01B 115.4(6) . . ?
C00X C01H H01A 108.4 . . ?
C00X C01H H01E 108.4 . . ?
C01B C01H H01A 108.4 . . ?
C01B C01H H01E 108.4 . . ?
H01A C01H H01E 107.5 . . ?
C008 C01J H01Q 120.4 . . ?
C00M C01J C008 119.1(8) . . ?
C00M C01J H01Q 120.4 . . ?
C00U C01K H01K 118.9 . . ?
C00U C01K C01O 122.2(6) . . ?
C01O C01K H01K 118.9 . . ?
C00S C01L H01H 109.2 . . ?
C00S C01L H01J 109.2 . . ?
C01B C01L C00S 112.0(5) . . ?
C01B C01L H01H 109.2 . . ?
C01B C01L H01J 109.2 . . ?
H01H C01L H01J 107.9 . . ?
O00E C01M C00P 118.7(8) . . ?
O00E C01M C010 119.9(8) . . ?
C00P C01M C010 121.4(8) . . ?
C00P C01N H01R 121.9 . . ?
C00P C01N C00V 116.2(5) . . ?
C00V C01N H01R 121.9 . . ?
C014 C01O C01K 118.7(6) . . ?
C014 C01O H01O 120.7 . . ?
C01K C01O H01O 120.7 . . ?
C019 C01Q Cl02 120.9(7) . . ?
C019 C01Q C01S 120.6(7) . . ?
C01S C01Q Cl02 118.5(8) . . ?
C022 C01R H01S 120.0 . . ?
C022 C01R C023 120.0 . . ?
C023 C01R H01S 120.0 . . ?
C01R C022 H022 120.0 . . ?
C01R C022 C021 120.0 . . ?
C021 C022 H022 120.0 . . ?
C022 C021 H021 120.0 . . ?
C00V C021 C022 120.0 . . ?
C00V C021 H021 120.0 . . ?
C021 C00V C01N 118.1(5) . . ?
C021 C00V C013 120.0 . . ?
C013 C00V C01N 121.9(5) . . ?
C00V C013 C023 120.0 . . ?
C020 C013 C00V 124.1(4) . . ?
C020 C013 C023 115.8(4) . . ?
C01R C023 H023 120.0 . . ?
C013 C023 C01R 120.0 . . ?
C013 C023 H023 120.0 . . ?
C015 C01S H01V 120.5 . . ?
C01Q C01S C015 118.9(8) . . ?
C01Q C01S H01V 120.5 . . ?
C01Y C01U H01U 120.9 . . ?
C024 C01U H01U 120.9 . . ?
C024 C01U C01Y 118.2(5) . . ?
C00J C01V H01Z 120.0 . . ?
C00J C01V C01P 120.0 . . ?
C01P C01V H01Z 120.0 . . ?
C01V C00J C00M 119.5(5) . . ?
C01V C00J C004 120.0 . . ?
C004 C00J C00M 120.4(5) . . ?
C00J C004 C005 117.4(4) . . ?
C00K C004 C005 122.5(4) . . ?
C00K C004 C00J 120.0 . . ?
C004 C00K H00K 120.0 . . ?
C018 C00K C004 120.0 . . ?
C018 C00K H00K 120.0 . . ?
C00K C018 H018 120.0 . . ?
C01P C018 C00K 120.0 . . ?
C01P C018 H018 120.0 . . ?
C01V C01P H01 120.0 . . ?
C018 C01P C01V 120.0 . . ?
C018 C01P H01 120.0 . . ?
C00Z C01W H01W 120.4 . . ?
C00Z C01W C01Y 119.1(4) . . ?
C01Y C01W H01W 120.4 . . ?
C01E C01X H01X 121.2 . . ?
C01F C01X C01E 117.7(4) . . ?
C01F C01X H01X 121.2 . . ?
C01U C01Y H01Y 118.0 . . ?
C01W C01Y C01U 124.0(5) . . ?
C01W C01Y H01Y 118.0 . . ?
C00P C01Z H0AA 116.5 . . ?
C020 C01Z C00P 127.0(5) . . ?
C020 C01Z H0AA 116.5 . . ?
C013 C020 C01Z 111.4(4) . . ?
C013 C020 H020 124.3 . . ?
C01Z C020 H020 124.3 . . ?
C01E C024 H024 121.7 . . ?
C01U C024 C01E 116.6(4) . . ?
C01U C024 H024 121.7 . . ?

loop_
_geom_bond_atom_site_label_1
_geom_bond_atom_site_label_2
_geom_bond_distance
_geom_bond_site_symmetry_2
_geom_bond_publ_flag
Cl01 C014 1.747(6) . ?
Cl02 C01Q 1.734(8) . ?
O003 C00B 1.206(9) . ?
C005 C008 1.359(10) . ?
C005 C00Q 1.499(9) . ?
C005 C004 1.443(8) . ?
O006 C00N 1.212(8) . ?
C007 C00A 1.384(8) . ?
C007 C00D 1.520(8) . ?
C007 C00I 1.427(7) . ?
C008 C00B 1.461(11) . ?
C008 C01J 1.413(10) . ?
C009 H009 0.9800 . ?
C009 C00D 1.547(8) . ?
C009 C00N 1.524(9) . ?
C009 C01B 1.513(10) . ?
C00A C00N 1.445(11) . ?
C00A C011 1.419(11) . ?
C00B C00F 1.530(9) . ?
C00C H00C 0.9800 . ?
C00C C00F 1.495(10) . ?
C00C C010 1.546(9) . ?
C00C C017 1.539(9) . ?
C00D H00D 0.9800 . ?
C00D C00O 1.529(7) . ?
O00E C01M 1.226(11) . ?
C00F H00F 0.9800 . ?
C00F C00Q 1.556(8) . ?
C00G C00R 1.521(8) . ?
C00G C012 1.374(9) . ?
C00G C015 1.375(10) . ?
O00H C00X 1.246(11) . ?
C00L H00L 0.9300 . ?
C00L C014 1.353(10) . ?
C00L C01G 1.374(9) . ?
C00M H00M 0.9300 . ?
C00M C01J 1.350(14) . ?
C00M C00J 1.417(12) . ?
C00O H00A 0.9700 . ?
C00O H00B 0.9700 . ?
C00O C00S 1.544(9) . ?
C00P C01M 1.465(10) . ?
C00P C01N 1.39000(15) . ?
C00P C01Z 1.39000(15) . ?
C00Q H00Q 0.9800 . ?
C00Q C00W 1.524(8) . ?
C00R H00R 0.9800 . ?
C00R C00W 1.544(9) . ?
C00R C017 1.537(8) . ?
C00S H00S 0.9800 . ?
C00S C00U 1.508(7) . ?
C00S C01L 1.536(8) . ?
C00U C01G 1.382(8) . ?
C00U C01K 1.368(8) . ?
C00W H00E 0.9700 . ?
C00W H00G 0.9700 . ?
C00X C00Y 1.476(10) . ?
C00X C01H 1.443(13) . ?
C00Y C01D 1.39000(15) . ?
C00Y C01F 1.39000(15) . ?
C00Z C01D 1.39001(15) . ?
C00Z C01E 1.397(6) . ?
C00Z C01W 1.38999(15) . ?
C010 H01L 0.9700 . ?
C010 H01M 0.9700 . ?
C010 C01M 1.507(12) . ?
C011 H011 0.9300 . ?
C011 C016 1.321(12) . ?
C012 H012 0.9300 . ?
C012 C019 1.390(11) . ?
C014 C01O 1.355(11) . ?
C015 H015 0.9300 . ?
C015 C01S 1.387(10) . ?
C016 H016 0.9300 . ?
C016 C01A 1.453(10) . ?
C017 H01N 0.9700 . ?
C017 H01P 0.9700 . ?
C019 H019 0.9300 . ?
C019 C01Q 1.351(14) . ?
C01B H01B 0.9800 . ?
C01B C01H 1.554(9) . ?
C01B C01L 1.518(8) . ?
C01C H01C 0.9300 . ?
C01C C01T 1.3900 . ?
C01C C00T 1.3900 . ?
C01T H01T 0.9300 . ?
C01T C01I 1.3900 . ?
C01I H01I 0.9300 . ?
C01I C00I 1.3900 . ?
C00I C01A 1.3900 . ?
C01A C00T 1.3900 . ?
C00T H00T 0.9300 . ?
C01D H01D 0.9300 . ?
C01E C01X 1.39000(15) . ?
C01E C024 1.39000(16) . ?
C01F H01F 0.9300 . ?
C01F C01X 1.39000(15) . ?
C01G H01G 0.9300 . ?
C01H H01A 0.9700 . ?
C01H H01E 0.9700 . ?
C01J H01Q 0.9300 . ?
C01K H01K 0.9300 . ?
C01K C01O 1.378(10) . ?
C01L H01H 0.9700 . ?
C01L H01J 0.9700 . ?
C01N H01R 0.9300 . ?
C01N C00V 1.3900 . ?
C01O H01O 0.9300 . ?
C01Q C01S 1.364(13) . ?
C01R H01S 0.9300 . ?
C01R C022 1.3900 . ?
C01R C023 1.3900 . ?
C022 H022 0.9300 . ?
C022 C021 1.3900 . ?
C021 H021 0.9300 . ?
C021 C00V 1.3900 . ?
C00V C013 1.3900 . ?
C013 C023 1.3900 . ?
C013 C020 1.3900 . ?
C023 H023 0.9300 . ?
C01S H01V 0.9300 . ?
C01U H01U 0.9300 . ?
C01U C01Y 1.39000(15) . ?
C01U C024 1.39000(15) . ?
C01V H01Z 0.9300 . ?
C01V C00J 1.3900 . ?
C01V C01P 1.3900 . ?
C00J C004 1.3900 . ?
C004 C00K 1.3900 . ?
C00K H00K 0.9300 . ?
C00K C018 1.3900 . ?
C018 H018 0.9300 . ?
C018 C01P 1.3900 . ?
C01P H01 0.9300 . ?
C01W H01W 0.9300 . ?
C01W C01Y 1.39000(16) . ?
C01X H01X 0.9300 . ?
C01Y H01Y 0.9300 . ?
C01Z H0AA 0.9300 . ?
C01Z C020 1.38999(16) . ?
C020 H020 0.9300 . ?
C024 H024 0.9300 . ?
